data_2209472
loop_
_publ_author_name
'Chong-Bo Liu'
'Sheng-Shui Tan'
'Zi-Sheng Wu'
'Hui-Liang Wen'

_publ_section_title
;
 Poly[di-\m~3~-chloro-\m~2~-4,4'-bipyridine-dicopper(I)]
;
_journal_coeditor_code DN2039
_journal_issue 7
_journal_name_full 'Acta Crystallographica Section E'
_journal_page_first m1496
_journal_page_last m1497
_journal_paper_doi 10.1107/S1600536806020010
_journal_volume 62
_journal_year 2006
_chemical_formula_iupac '[Cu2 Cl2 (C10 H8 N2)]'
_chemical_formula_moiety 'C10 H8 Cl2 Cu2 N2'
_chemical_formula_sum 'C10 H8 Cl2 Cu2 N2'
_chemical_formula_weight 354.18
_chemical_name_systematic
;
Poly[di-\m~3~-chloro-\m~2~-4,4'-bipyridine-dicopper(I)]
;
_space_group_IT_number 14
_symmetry_cell_setting monoclinic
_symmetry_space_group_name_Hall '-P 2ybc'
_symmetry_space_group_name_H-M 'P 1 21/c 1'
_atom_sites_solution_hydrogens geom
_atom_sites_solution_primary direct
_atom_sites_solution_secondary difmap
_audit_creation_method SHELXL97
_cell_angle_alpha 90.00
_cell_angle_beta 94.748(8)
_cell_angle_gamma 90.00
_cell_formula_units_Z 2
_cell_length_a 3.7853(19)
_cell_length_b 12.732(6)
_cell_length_c 11.505(6)
_cell_measurement_reflns_used 1006
_cell_measurement_temperature 293(2)
_cell_measurement_theta_max 0.00
_cell_measurement_theta_min 0.00
_cell_volume 552.6(5)
_computing_cell_refinement SMART
_computing_data_collection 'SMART (Bruker, 1998)'
_computing_data_reduction 'SAINT (Bruker, 1998)'
_computing_molecular_graphics 'SHELXTL (Bruker, 1998) and PLATON (Spek, 2003)'
_computing_publication_material SHELXTL
_computing_structure_refinement 'SHELXL97 (Sheldrick, 1997)'
_computing_structure_solution 'SHELXS97 (Sheldrick, 1997)'
_diffrn_ambient_temperature 293(2)
_diffrn_measured_fraction_theta_full 0.998
_diffrn_measured_fraction_theta_max 0.998
_diffrn_measurement_device_type 'Bruker SMART CCD area-detector'
_diffrn_measurement_method '\f and \w'
_diffrn_radiation_monochromator graphite
_diffrn_radiation_source 'fine-focus sealed tube'
_diffrn_radiation_type MoK\a
_diffrn_radiation_wavelength 0.71073
_diffrn_reflns_av_R_equivalents 0.0408
_diffrn_reflns_av_sigmaI/netI 0.0361
_diffrn_reflns_limit_h_max 4
_diffrn_reflns_limit_h_min -4
_diffrn_reflns_limit_k_max 15
_diffrn_reflns_limit_k_min -14
_diffrn_reflns_limit_l_max 13
_diffrn_reflns_limit_l_min -14
_diffrn_reflns_number 3033
_diffrn_reflns_theta_full 25.99
_diffrn_reflns_theta_max 25.99
_diffrn_reflns_theta_min 2.39
_exptl_absorpt_coefficient_mu 4.298
_exptl_absorpt_correction_T_max 0.476
_exptl_absorpt_correction_T_min 0.424
_exptl_absorpt_correction_type multi-scan
_exptl_absorpt_process_details '(SADABS; Sheldrick, 1996)'
_exptl_crystal_colour brown
_exptl_crystal_density_diffrn 2.129
_exptl_crystal_density_method 'not measured'
_exptl_crystal_description rod
_exptl_crystal_F_000 348
_exptl_crystal_size_max 0.20
_exptl_crystal_size_mid 0.20
_exptl_crystal_size_min 0.18
_refine_diff_density_max 0.471
_refine_diff_density_min -0.817
_refine_ls_extinction_method none
_refine_ls_goodness_of_fit_ref 1.170
_refine_ls_hydrogen_treatment constr
_refine_ls_matrix_type full
_refine_ls_number_parameters 73
_refine_ls_number_reflns 1093
_refine_ls_number_restraints 0
_refine_ls_restrained_S_all 1.170
_refine_ls_R_factor_all 0.0418
_refine_ls_R_factor_gt 0.0369
_refine_ls_shift/su_max 0.000
_refine_ls_shift/su_mean 0.000
_refine_ls_structure_factor_coef Fsqd
_refine_ls_weighting_details 'calc w = 1/[\s^2^(Fo^2^)+(0.0325P)^2^+0.7193P] where P=(Fo^2^+2Fc^2^)/3'
_refine_ls_weighting_scheme calc
_refine_ls_wR_factor_gt 0.0872
_refine_ls_wR_factor_ref 0.0894
_reflns_number_gt 957
_reflns_number_total 1093
_reflns_threshold_expression I>2\s(I)
_cod_data_source_file dn2039.cif
_cod_data_source_block I
_cod_depositor_comments
;
The following automatic conversions were performed:
'_symmetry_cell_setting' value 'Monoclinic' changed to 'monoclinic'
according to '/home/saulius/struct/CIF-dictionaries/cif_core.dic'
dictionary named 'cif_core.dic' version 2.4.1 from 2010-06-29.

Automatic conversion script
Id: cif_fix_enum 1527 2010-12-29 10:47:43Z saulius 

The following automatic conversions were performed:

'_symmetry_cell_setting' value 'Monoclinic' changed to 'monoclinic'
according to /home/saulius/struct/CIF-dictionaries/cif_core.dic
dictionary named 'cif_core.dic' version 2.4.1 from 2010-06-29.

Automatic conversion script
Id: cif_fix_values 1715 2011-07-08 13:25:40Z adriana 
;
_cod_original_sg_symbol_H-M 'P 21/c'
_cod_database_code 2209472
_cod_database_fobs_code 2209472

loop_
_symmetry_equiv_pos_as_xyz
'x, y, z'
'-x, y+1/2, -z+1/2'
'-x, -y, -z'
'x, -y-1/2, z-1/2'

loop_
_atom_site_type_symbol
_atom_site_label
_atom_site_fract_x
_atom_site_fract_y
_atom_site_fract_z
_atom_site_U_iso_or_equiv
_atom_site_adp_type
_atom_site_calc_flag
_atom_site_refinement_flags
_atom_site_occupancy
Cu Cu1 0.26280(14) 0.42617(4) 0.05356(5) 0.0490(2) Uani d . 1
Cl Cl1 0.1928(2) 0.50129(7) -0.14741(7) 0.0328(2) Uani d . 1
N N1 0.3494(8) 0.2739(2) 0.0323(3) 0.0312(6) Uani d . 1
C C1 0.2459(10) 0.2228(3) -0.0668(3) 0.0373(8) Uani d . 1
H H1 0.1317 0.2609 -0.1279 0.045 Uiso calc R 1
C C2 0.3001(10) 0.1171(3) -0.0827(3) 0.0345(8) Uani d . 1
H H2 0.2240 0.0856 -0.1533 0.041 Uiso calc R 1
C C3 0.4681(8) 0.0575(3) 0.0065(3) 0.0251(7) Uani d . 1
C C4 0.5774(9) 0.1108(3) 0.1089(3) 0.0312(7) Uani d . 1
H H4 0.6906 0.0744 0.1715 0.037 Uiso calc R 1
C C5 0.5185(10) 0.2167(3) 0.1177(3) 0.0355(8) Uani d . 1
H H5 0.5999 0.2506 0.1864 0.043 Uiso calc R 1

loop_
_atom_site_aniso_label
_atom_site_aniso_U_11
_atom_site_aniso_U_22
_atom_site_aniso_U_33
_atom_site_aniso_U_12
_atom_site_aniso_U_13
_atom_site_aniso_U_23
Cu1 0.0566(4) 0.0343(3) 0.0547(4) 0.0110(2) -0.0041(3) -0.0079(2)
Cl1 0.0277(4) 0.0419(5) 0.0278(4) 0.0025(4) -0.0041(3) -0.0033(3)
N1 0.0322(14) 0.0252(14) 0.0356(15) 0.0025(12) -0.0008(12) -0.0023(12)
C1 0.042(2) 0.0323(18) 0.0357(19) 0.0034(16) -0.0082(16) 0.0022(15)
C2 0.0423(19) 0.0305(17) 0.0287(17) 0.0018(15) -0.0090(14) -0.0031(15)
C3 0.0232(14) 0.0257(17) 0.0262(15) -0.0013(13) 0.0005(12) -0.0002(13)
C4 0.0363(18) 0.0313(17) 0.0248(16) 0.0029(14) -0.0051(14) -0.0015(14)
C5 0.0435(19) 0.0328(18) 0.0291(17) 0.0009(16) -0.0031(15) -0.0049(15)

loop_
_atom_type_symbol
_atom_type_description
_atom_type_scat_dispersion_real
_atom_type_scat_dispersion_imag
_atom_type_scat_source
C C 0.0033 0.0016 'International Tables Vol C Tables 4.2.6.8 and 6.1.1.4'
H H 0.0000 0.0000 'International Tables Vol C Tables 4.2.6.8 and 6.1.1.4'
N N 0.0061 0.0033 'International Tables Vol C Tables 4.2.6.8 and 6.1.1.4'
Cl Cl 0.1484 0.1585 'International Tables Vol C Tables 4.2.6.8 and 6.1.1.4'
Cu Cu 0.3201 1.2651 'International Tables Vol C Tables 4.2.6.8 and 6.1.1.4'

loop_
_geom_angle_atom_site_label_1
_geom_angle_atom_site_label_2
_geom_angle_atom_site_label_3
_geom_angle_site_symmetry_1
_geom_angle_site_symmetry_3
_geom_angle
N1 Cu1 Cl1 . 3_565 125.97(9)
N1 Cu1 Cl1 . 3_665 106.47(9)
Cl1 Cu1 Cl1 3_565 3_665 106.25(5)
N1 Cu1 Cl1 . . 105.44(9)
Cl1 Cu1 Cl1 3_565 . 104.75(4)
Cl1 Cu1 Cl1 3_665 . 106.70(4)
N1 Cu1 Cu1 . 3_565 133.43(9)
Cl1 Cu1 Cu1 3_565 3_565 55.37(4)
Cl1 Cu1 Cu1 3_665 3_565 117.65(5)
Cl1 Cu1 Cu1 . 3_565 49.38(3)
N1 Cu1 Cu1 . 3_665 117.40(9)
Cl1 Cu1 Cu1 3_565 3_665 116.57(4)
Cl1 Cu1 Cu1 3_665 3_665 54.40(4)
Cl1 Cu1 Cu1 . 3_665 52.29(3)
Cu1 Cu1 Cu1 3_565 3_665 80.25(4)
Cu1 Cl1 Cu1 3_565 3_665 106.25(5)
Cu1 Cl1 Cu1 3_565 . 75.26(4)
Cu1 Cl1 Cu1 3_665 . 73.31(4)
C5 N1 C1 . . 116.6(3)
C5 N1 Cu1 . . 120.9(2)
C1 N1 Cu1 . . 122.6(2)
N1 C1 C2 . . 123.4(3)
N1 C1 H1 . . 118.3
C2 C1 H1 . . 118.3
C1 C2 C3 . . 120.1(3)
C1 C2 H2 . . 120.0
C3 C2 H2 . . 120.0
C2 C3 C4 . . 116.4(3)
C2 C3 C3 . 3_655 122.0(4)
C4 C3 C3 . 3_655 121.6(4)
C5 C4 C3 . . 120.2(3)
C5 C4 H4 . . 119.9
C3 C4 H4 . . 119.9
N1 C5 C4 . . 123.3(3)
N1 C5 H5 . . 118.3
C4 C5 H5 . . 118.3

loop_
_geom_bond_atom_site_label_1
_geom_bond_atom_site_label_2
_geom_bond_site_symmetry_2
_geom_bond_distance
Cu1 N1 . 1.985(3)
Cu1 Cl1 . 2.4959(15)
Cu1 Cu1 3_565 2.9335(14)
Cu1 Cu1 3_665 2.9401(14)
Cl1 Cu1 3_565 2.3025(12)
Cl1 Cu1 3_665 2.4284(13)
N1 C5 . 1.342(4)
N1 C1 . 1.343(5)
C1 C2 . 1.376(5)
C1 H1 . 0.9300
C2 C3 . 1.388(5)
C2 H2 . 0.9300
C3 C4 . 1.392(5)
C3 C3 3_655 1.493(6)
C4 C5 . 1.373(5)
C4 H4 . 0.9300
C5 H5 . 0.9300

loop_
_geom_torsion_atom_site_label_1
_geom_torsion_atom_site_label_2
_geom_torsion_atom_site_label_3
_geom_torsion_atom_site_label_4
_geom_torsion_site_symmetry_1
_geom_torsion_site_symmetry_4
_geom_torsion
N1 Cu1 Cl1 Cu1 . 3_565 134.65(9)
Cl1 Cu1 Cl1 Cu1 3_565 3_565 0.0
Cl1 Cu1 Cl1 Cu1 3_665 3_565 -112.40(5)
Cu1 Cu1 Cl1 Cu1 3_665 3_565 -112.40(5)
N1 Cu1 Cl1 Cu1 . 3_665 -112.95(10)
Cl1 Cu1 Cl1 Cu1 3_565 3_665 112.40(5)
Cl1 Cu1 Cl1 Cu1 3_665 3_665 0.0
Cu1 Cu1 Cl1 Cu1 3_565 3_665 112.40(5)
Cl1 Cu1 N1 C5 3_565 . -82.0(3)
Cl1 Cu1 N1 C5 3_665 . 43.1(3)
Cl1 Cu1 N1 C5 . . 156.2(3)
Cu1 Cu1 N1 C5 3_565 . -155.7(2)
Cu1 Cu1 N1 C5 3_665 . 101.1(3)
Cl1 Cu1 N1 C1 3_565 . 98.4(3)
Cl1 Cu1 N1 C1 3_665 . -136.5(3)
Cl1 Cu1 N1 C1 . . -23.4(3)
Cu1 Cu1 N1 C1 3_565 . 24.6(3)
Cu1 Cu1 N1 C1 3_665 . -78.6(3)
C5 N1 C1 C2 . . 1.1(5)
Cu1 N1 C1 C2 . . -179.3(3)
N1 C1 C2 C3 . . 0.3(6)
C1 C2 C3 C4 . . -0.7(5)
C1 C2 C3 C3 . 3_655 179.8(4)
C2 C3 C4 C5 . . -0.2(5)
C3 C3 C4 C5 3_655 . 179.3(4)
C1 N1 C5 C4 . . -2.0(5)
Cu1 N1 C5 C4 . . 178.3(3)
C3 C4 C5 N1 . . 1.7(6)
